data_8102718
loop_
_publ_author_name
'Pitiporn Chimsook'
'Thapong Teerawatananond'
'Nattaya Ngamrojanavanich'
'Nongnuj Muangsin'

_publ_section_title
;
 Crystal structure of
 12a-hydroxy-2,3,9-trimethoxy-12-oxo-6,6a,12,12a-tetrahydrochromeno[3,4-b]chromen-11-yl
 4-methylbenzenesulfonate, C26H24O10S
;
_journal_issue 2
_journal_name_full 'Zeitschrift f\"ur Kristallographie - New Crystal Structures'
_journal_page_first 374
_journal_volume 225
_journal_year 2010
_chemical_absolute_configuration rmad
_chemical_formula_moiety 'C26 H24 O10 S'
_chemical_formula_sum 'C26 H24 O10 S'
_chemical_formula_weight 528.51
_space_group_IT_number 4
_symmetry_cell_setting monoclinic
_symmetry_space_group_name_Hall 'P 2yb'
_symmetry_space_group_name_H-M 'P 1 21 1'
_audit_creation_date 2010-02-23T20:56:36-00:00
_audit_creation_method 'WinGX routine CIF_UPDATE'
_audit_update_record
;
2010-03-28 # Formatted by publCIF
;
_cell_angle_alpha 90
_cell_angle_beta 105.4800(10)
_cell_angle_gamma 90
_cell_formula_units_Z 2
_cell_length_a 8.4239(4)
_cell_length_b 16.9458(6)
_cell_length_c 8.8568(4)
_cell_measurement_temperature 296(2)
_cell_measurement_theta_max 31.44
_cell_measurement_theta_min 2.39
_cell_volume 1218.44(9)
_computing_cell_refinement 'SAINT (Bruker, 2005)'
_computing_data_collection 'SMART (Bruker, 2005)'
_computing_data_reduction 'SAINT (Bruker, 2005)'
_computing_molecular_graphics 'ORTEP-3 (Farrugia, 1997)'
_computing_structure_refinement 'SHELXL-97 (Sheldrick, 1997)'
_computing_structure_solution "'SHELXS (Sheldrick, 1997)"
_diffrn_ambient_temperature 296
_diffrn_measured_fraction_theta_full 0.967
_diffrn_measured_fraction_theta_max 0.967
_diffrn_measurement_device_type 'Bruker SMART APEXII CCD area-detector'
_diffrn_measurement_method '\f and \w'
_diffrn_radiation_monochromator graphite
_diffrn_radiation_source Mo
_diffrn_radiation_type MoK\a
_diffrn_radiation_wavelength 0.71073
_diffrn_reflns_av_R_equivalents 0.0193
_diffrn_reflns_limit_h_max 12
_diffrn_reflns_limit_h_min -12
_diffrn_reflns_limit_k_max 23
_diffrn_reflns_limit_k_min -24
_diffrn_reflns_limit_l_max 11
_diffrn_reflns_limit_l_min -13
_diffrn_reflns_number 9141
_diffrn_reflns_theta_full 31.85
_diffrn_reflns_theta_max 31.85
_diffrn_reflns_theta_min 2.39
_exptl_absorpt_coefficient_mu 0.192
_exptl_absorpt_correction_type none
_exptl_crystal_colour 'pale yellow'
_exptl_crystal_density_diffrn 1.441
_exptl_crystal_density_method 'not measured'
_exptl_crystal_description prism
_exptl_crystal_F_000 552
_exptl_crystal_size_max 0.40
_exptl_crystal_size_mid 0.35
_exptl_crystal_size_min 0.30
_refine_diff_density_max 0.264
_refine_diff_density_min -0.188
_refine_ls_abs_structure_details 'Flack H D (1983), 2750 Friedel pairs'
_refine_ls_abs_structure_Flack 0.13(7)
_refine_ls_extinction_method none
_refine_ls_goodness_of_fit_ref 1.033
_refine_ls_hydrogen_treatment constr
_refine_ls_matrix_type full
_refine_ls_number_parameters 339
_refine_ls_number_reflns 4167
_refine_ls_number_restraints 1
_refine_ls_restrained_S_all 1.033
_refine_ls_R_factor_gt 0.0367
_refine_ls_shift/su_max 0
_refine_ls_structure_factor_coef Fsqd
_refine_ls_weighting_details 'calc w=1/[\s^2^(Fo^2^)+(0.0576P)^2^+0.0845P] where P=(Fo^2^+2Fc^2^)/3'
_refine_ls_weighting_scheme calc
_refine_ls_wR_factor_ref 0.1002
_reflns_number_gt 3552
_reflns_number_total 4167
_reflns_threshold_expression >2sigma(I)
_cod_data_source_file 1267-2997.cff
_cod_data_source_block movestr
_cod_original_sg_symbol_H-M P21
_cod_database_code 8102718

loop_
_symmetry_equiv_pos_as_xyz
'x, y, z'
'-x, y+1/2, -z'

loop_
_atom_site_label
_atom_site_type_symbol
_atom_site_fract_x
_atom_site_fract_y
_atom_site_fract_z
_atom_site_U_iso_or_equiv
_atom_site_adp_type
_atom_site_occupancy
_atom_site_calc_flag
_atom_site_refinement_flags
_atom_site_disorder_group
_atom_site_disorder_assembly
C1 C 1.0942(2) 0.34189(12) 0.4667(2) 0.0350(4) Uani 1 d . . .
H1 H 1.0214 0.3657 0.3812 0.042 Uiso 1 calc R . .
C1A C 1.0665(2) 0.34891(12) 0.6146(2) 0.0332(3) Uani 1 d . . .
C2 C 1.2266(3) 0.30055(14) 0.4442(2) 0.0396(4) Uani 1 d . . .
C3 C 1.3370(3) 0.26393(14) 0.5732(3) 0.0427(5) Uani 1 d . . .
C4 C 1.3139(3) 0.27220(14) 0.7213(3) 0.0417(4) Uani 1 d . . .
H4 H 1.3884 0.2497 0.8074 0.05 Uiso 1 calc R . .
C4A C 1.1788(3) 0.31430(13) 0.7414(2) 0.0374(4) Uani 1 d . . .
C6 C 1.0177(3) 0.34772(17) 0.9162(3) 0.0487(5) Uani 1 d . . .
H6A H 1.0363 0.3653 1.0238 0.058 Uiso 1 calc R . .
H6B H 0.9392 0.3046 0.8995 0.058 Uiso 1 calc R . .
C6A C 0.9456(3) 0.41476(14) 0.8075(3) 0.0414(4) Uani 1 d . . .
H6A1 H 0.8423 0.4321 0.8279 0.05 Uiso 1 calc R . .
C7 C 1.1437(3) 0.60310(14) 0.7883(3) 0.0414(4) Uani 1 d . . .
H7 H 1.2036 0.6068 0.8927 0.05 Uiso 1 calc R . .
C7A C 1.0512(2) 0.53577(12) 0.7335(2) 0.0356(4) Uani 1 d . . .
C8 C 1.1455(3) 0.66386(13) 0.6863(3) 0.0431(5) Uani 1 d . . .
C9 C 1.0542(3) 0.65962(13) 0.5289(3) 0.0425(4) Uani 1 d . . .
H9 H 1.0577 0.7004 0.4595 0.051 Uiso 1 calc R . .
C11 C 0.9601(2) 0.59418(12) 0.4803(2) 0.0351(4) Uani 1 d . . .
C11A C 0.9541(2) 0.52943(12) 0.5785(2) 0.0334(4) Uani 1 d . . .
C12 C 0.8597(2) 0.45717(12) 0.5283(2) 0.0348(4) Uani 1 d . . .
C12A C 0.9123(2) 0.38704(12) 0.6381(2) 0.0360(4) Uani 1 d . . .
C18 C 1.3170(5) 0.7423(2) 0.8876(4) 0.0750(9) Uani 1 d . . .
H18A H 1.3504 0.7963 0.9063 0.112 Uiso 1 calc R . .
H18B H 1.4125 0.7089 0.9133 0.112 Uiso 1 calc R . .
H18C H 1.2456 0.7284 0.9516 0.112 Uiso 1 calc R . .
C19 C 1.3645(4) 0.3451(4) 0.2637(4) 0.0945(15) Uani 1 d . . .
H19A H 1.3745 0.3359 0.1597 0.142 Uiso 1 calc R . .
H19B H 1.4691 0.3367 0.338 0.142 Uiso 1 calc R . .
H19C H 1.3295 0.3985 0.2719 0.142 Uiso 1 calc R . .
C20 C 1.5690(4) 0.1806(2) 0.6655(4) 0.0663(8) Uani 1 d . . .
H20A H 1.6482 0.1519 0.6267 0.099 Uiso 1 calc R . .
H20B H 1.5073 0.1443 0.711 0.099 Uiso 1 calc R . .
H20C H 1.625 0.2177 0.7435 0.099 Uiso 1 calc R . .
C21 C 0.7763(2) 0.56020(12) 0.0336(2) 0.0371(4) Uani 1 d . . .
C22 C 0.6727(3) 0.49653(15) 0.0341(3) 0.0486(5) Uani 1 d . . .
H22 H 0.6857 0.4658 0.1236 0.058 Uiso 1 calc R . .
C23 C 0.5505(3) 0.47939(16) -0.0998(3) 0.0500(5) Uani 1 d . . .
H23 H 0.4789 0.4377 -0.0993 0.06 Uiso 1 calc R . .
C24 C 0.5328(3) 0.52366(15) -0.2354(3) 0.0423(4) Uani 1 d . . .
C25 C 0.6338(3) 0.58934(14) -0.2308(3) 0.0456(5) Uani 1 d . . .
H25 H 0.6191 0.621 -0.3192 0.055 Uiso 1 calc R . .
C26 C 0.7556(3) 0.60802(14) -0.0967(3) 0.0418(4) Uani 1 d . . .
H26 H 0.8224 0.6519 -0.0943 0.05 Uiso 1 calc R . .
C27 C 0.4125(3) 0.4983(2) -0.3865(3) 0.0589(7) Uani 1 d . . .
H27A H 0.3435 0.457 -0.3654 0.088 Uiso 1 calc R . .
H27B H 0.472 0.4793 -0.4578 0.088 Uiso 1 calc R . .
H27C H 0.3455 0.5425 -0.4324 0.088 Uiso 1 calc R . .
O1 O 1.1694(2) 0.31973(12) 0.89300(18) 0.0495(4) Uani 1 d . . .
O2 O 1.0631(2) 0.47808(10) 0.84131(18) 0.0449(3) Uani 1 d . . .
O3 O 0.7813(2) 0.33194(11) 0.6148(2) 0.0498(4) Uani 1 d . . .
H3 H 0.7287 0.3322 0.5224 0.075 Uiso 1 calc R . .
O4 O 1.2462(2) 0.29227(13) 0.29569(19) 0.0546(5) Uani 1 d . . .
O5 O 1.4607(2) 0.22136(13) 0.5408(2) 0.0597(5) Uani 1 d . . .
O6 O 0.7477(2) 0.44927(12) 0.4101(2) 0.0517(4) Uani 1 d . . .
O7 O 0.85962(18) 0.59256(9) 0.32446(17) 0.0385(3) Uani 1 d . . .
O8 O 1.2310(3) 0.73209(11) 0.7253(2) 0.0596(5) Uani 1 d . . .
O9 O 1.0375(2) 0.50117(14) 0.2312(2) 0.0616(5) Uani 1 d . . .
O10 O 1.0387(2) 0.64208(14) 0.1651(2) 0.0630(6) Uani 1 d . . .
S1 S 0.95058(6) 0.57375(3) 0.19087(6) 0.04056(12) Uani 1 d . . .

loop_
_atom_site_aniso_label
_atom_site_aniso_U_11
_atom_site_aniso_U_22
_atom_site_aniso_U_33
_atom_site_aniso_U_23
_atom_site_aniso_U_13
_atom_site_aniso_U_12
C1 0.0355(9) 0.0364(9) 0.0290(8) -0.0033(7) 0.0013(7) -0.0006(7)
C1A 0.0326(8) 0.0328(8) 0.0322(8) -0.0014(7) 0.0053(7) -0.0017(7)
C2 0.0390(9) 0.0446(11) 0.0323(9) -0.0090(8) 0.0047(8) 0.0029(8)
C3 0.0376(9) 0.0440(11) 0.0417(11) -0.0109(9) 0.0023(8) 0.0042(8)
C4 0.0397(9) 0.0434(10) 0.0352(10) -0.0009(8) -0.0020(8) 0.0069(9)
C4A 0.0409(9) 0.0391(10) 0.0295(9) 0.0003(7) 0.0049(7) -0.0005(8)
C6 0.0557(13) 0.0569(13) 0.0371(10) 0.0073(10) 0.0186(10) 0.0014(11)
C6A 0.0420(10) 0.0482(11) 0.0369(10) 0.0015(9) 0.0157(8) 0.0015(9)
C7 0.0430(10) 0.0453(11) 0.0349(9) -0.0094(9) 0.0084(8) 0.0013(9)
C7A 0.0390(9) 0.0394(10) 0.0290(9) -0.0048(7) 0.0099(7) 0.0024(8)
C8 0.0442(11) 0.0375(10) 0.0464(11) -0.0121(9) 0.0100(9) -0.0012(8)
C9 0.0490(11) 0.0335(9) 0.0435(11) -0.0023(8) 0.0101(9) 0.0011(8)
C11 0.0355(8) 0.0378(10) 0.0304(8) -0.0041(7) 0.0061(7) 0.0059(7)
C11A 0.0319(8) 0.0351(9) 0.0330(9) -0.0021(7) 0.0083(7) 0.0038(7)
C12 0.0304(8) 0.0377(9) 0.0360(9) 0.0006(8) 0.0081(7) 0.0017(7)
C12A 0.0339(8) 0.0372(9) 0.0370(9) 0.0014(8) 0.0096(7) -0.0031(8)
C18 0.085(2) 0.0695(18) 0.0650(19) -0.0282(16) 0.0110(16) -0.0275(17)
C19 0.0606(17) 0.182(5) 0.0429(14) -0.013(2) 0.0166(13) -0.025(2)
C20 0.0492(14) 0.0699(18) 0.0729(19) -0.0028(16) 0.0045(12) 0.0214(14)
C21 0.0383(9) 0.0394(11) 0.0319(8) -0.0024(7) 0.0062(7) -0.0005(8)
C22 0.0566(13) 0.0482(12) 0.0402(11) 0.0051(10) 0.0114(10) -0.0105(10)
C23 0.0516(12) 0.0495(12) 0.0487(12) -0.0039(10) 0.0133(10) -0.0151(11)
C24 0.0341(9) 0.0493(11) 0.0416(10) -0.0084(9) 0.0070(8) 0.0017(9)
C25 0.0470(11) 0.0487(13) 0.0372(10) 0.0069(9) 0.0045(8) 0.0015(9)
C26 0.0419(10) 0.0396(10) 0.0418(10) 0.0040(9) 0.0074(8) -0.0038(9)
C27 0.0443(11) 0.0775(19) 0.0481(13) -0.0128(13) 0.0004(10) -0.0028(12)
O1 0.0566(9) 0.0604(10) 0.0296(7) 0.0069(7) 0.0082(6) 0.0116(8)
O2 0.0549(9) 0.0458(8) 0.0316(7) -0.0008(6) 0.0073(6) -0.0032(7)
O3 0.0405(8) 0.0517(9) 0.0552(10) 0.0050(8) 0.0096(7) -0.0133(7)
O4 0.0519(9) 0.0748(13) 0.0350(8) -0.0168(8) 0.0079(7) 0.0075(9)
O5 0.0478(9) 0.0724(12) 0.0526(10) -0.0144(9) 0.0026(7) 0.0228(9)
O6 0.0420(8) 0.0533(10) 0.0503(9) 0.0043(8) -0.0044(7) -0.0077(7)
O7 0.0382(7) 0.0411(8) 0.0332(6) -0.0005(6) 0.0044(5) 0.0062(6)
O8 0.0657(11) 0.0468(10) 0.0596(11) -0.0138(8) 0.0049(9) -0.0142(9)
O9 0.0592(10) 0.0733(13) 0.0495(10) -0.0029(9) 0.0096(8) 0.0277(10)
O10 0.0529(10) 0.0845(15) 0.0467(10) 0.0021(9) 0.0045(8) -0.0284(10)
S1 0.0361(2) 0.0485(3) 0.0345(2) -0.0013(2) 0.00495(17) 0.0005(2)

loop_
_atom_type_symbol
_atom_type_description
_atom_type_scat_dispersion_real
_atom_type_scat_dispersion_imag
_atom_type_scat_source
C C 0.0033 0.0016 'International Tables Vol C Tables 4.2.6.8 and 6.1.1.4'
H H 0 0 'International Tables Vol C Tables 4.2.6.8 and 6.1.1.4'
O O 0.0106 0.006 'International Tables Vol C Tables 4.2.6.8 and 6.1.1.4'
S S 0.1246 0.1234 'International Tables Vol C Tables 4.2.6.8 and 6.1.1.4'

loop_
_geom_angle_atom_site_label_1
_geom_angle_atom_site_label_2
_geom_angle_atom_site_label_3
_geom_angle
_geom_angle_site_symmetry_1
_geom_angle_site_symmetry_3
_geom_angle_publ_flag
C2 C1 C1A 121.60(18) . . ?
C2 C1 H1 119.2 . . ?
C1A C1 H1 119.2 . . ?
C4A C1A C1 118.27(17) . . ?
C4A C1A C12A 119.53(17) . . ?
C1 C1A C12A 122.01(17) . . ?
O4 C2 C1 119.89(19) . . ?
O4 C2 C3 120.59(19) . . ?
C1 C2 C3 119.46(19) . . ?
O5 C3 C4 124.3(2) . . ?
O5 C3 C2 116.0(2) . . ?
C4 C3 C2 119.65(19) . . ?
C3 C4 C4A 119.92(19) . . ?
C3 C4 H4 120 . . ?
C4A C4 H4 120 . . ?
O1 C4A C1A 123.94(19) . . ?
O1 C4A C4 115.00(18) . . ?
C1A C4A C4 121.05(18) . . ?
O1 C6 C6A 112.42(18) . . ?
O1 C6 H6A 109.1 . . ?
C6A C6 H6A 109.1 . . ?
O1 C6 H6B 109.1 . . ?
C6A C6 H6B 109.1 . . ?
H6A C6 H6B 107.9 . . ?
O2 C6A C6 106.98(19) . . ?
O2 C6A C12A 111.77(16) . . ?
C6 C6A C12A 109.46(19) . . ?
O2 C6A H6A1 109.5 . . ?
C6 C6A H6A1 109.5 . . ?
C12A C6A H6A1 109.5 . . ?
C8 C7 C7A 119.24(19) . . ?
C8 C7 H7 120.4 . . ?
C7A C7 H7 120.4 . . ?
O2 C7A C7 114.67(18) . . ?
O2 C7A C11A 123.38(19) . . ?
C7 C7A C11A 121.95(19) . . ?
O8 C8 C7 124.7(2) . . ?
O8 C8 C9 114.2(2) . . ?
C7 C8 C9 121.1(2) . . ?
C11 C9 C8 118.3(2) . . ?
C11 C9 H9 120.9 . . ?
C8 C9 H9 120.9 . . ?
C9 C11 C11A 123.45(18) . . ?
C9 C11 O7 118.04(18) . . ?
C11A C11 O7 118.48(17) . . ?
C7A C11A C11 115.93(18) . . ?
C7A C11A C12 119.30(18) . . ?
C11 C11A C12 124.75(17) . . ?
O6 C12 C11A 126.0(2) . . ?
O6 C12 C12A 119.35(19) . . ?
C11A C12 C12A 114.63(16) . . ?
O3 C12A C1A 111.21(17) . . ?
O3 C12A C6A 106.13(16) . . ?
C1A C12A C6A 109.12(16) . . ?
O3 C12A C12 109.77(16) . . ?
C1A C12A C12 111.01(16) . . ?
C6A C12A C12 109.47(18) . . ?
O8 C18 H18A 109.5 . . ?
O8 C18 H18B 109.5 . . ?
H18A C18 H18B 109.5 . . ?
O8 C18 H18C 109.5 . . ?
H18A C18 H18C 109.5 . . ?
H18B C18 H18C 109.5 . . ?
O4 C19 H19A 109.5 . . ?
O4 C19 H19B 109.5 . . ?
H19A C19 H19B 109.5 . . ?
O4 C19 H19C 109.5 . . ?
H19A C19 H19C 109.5 . . ?
H19B C19 H19C 109.5 . . ?
O5 C20 H20A 109.5 . . ?
O5 C20 H20B 109.5 . . ?
H20A C20 H20B 109.5 . . ?
O5 C20 H20C 109.5 . . ?
H20A C20 H20C 109.5 . . ?
H20B C20 H20C 109.5 . . ?
C26 C21 C22 121.27(19) . . ?
C26 C21 S1 118.67(16) . . ?
C22 C21 S1 119.62(16) . . ?
C23 C22 C21 119.1(2) . . ?
C23 C22 H22 120.4 . . ?
C21 C22 H22 120.4 . . ?
C22 C23 C24 120.9(2) . . ?
C22 C23 H23 119.6 . . ?
C24 C23 H23 119.6 . . ?
C23 C24 C25 118.8(2) . . ?
C23 C24 C27 120.3(2) . . ?
C25 C24 C27 120.9(2) . . ?
C26 C25 C24 121.0(2) . . ?
C26 C25 H25 119.5 . . ?
C24 C25 H25 119.5 . . ?
C21 C26 C25 118.8(2) . . ?
C21 C26 H26 120.6 . . ?
C25 C26 H26 120.6 . . ?
C24 C27 H27A 109.5 . . ?
C24 C27 H27B 109.5 . . ?
H27A C27 H27B 109.5 . . ?
C24 C27 H27C 109.5 . . ?
H27A C27 H27C 109.5 . . ?
H27B C27 H27C 109.5 . . ?
C4A O1 C6 116.88(17) . . ?
C7A O2 C6A 118.45(17) . . ?
C12A O3 H3 109.5 . . ?
C2 O4 C19 113.2(2) . . ?
C3 O5 C20 117.8(2) . . ?
C11 O7 S1 116.40(12) . . ?
C8 O8 C18 116.6(2) . . ?
O10 S1 O9 119.05(13) . . ?
O10 S1 O7 109.14(11) . . ?
O9 S1 O7 107.52(10) . . ?
O10 S1 C21 109.97(11) . . ?
O9 S1 C21 110.60(11) . . ?
O7 S1 C21 98.56(9) . . ?

loop_
_geom_bond_atom_site_label_1
_geom_bond_atom_site_label_2
_geom_bond_distance
_geom_bond_site_symmetry_2
_geom_bond_publ_flag
C1 C2 1.376(3) . ?
C1 C1A 1.396(3) . ?
C1 H1 0.93 . ?
C1A C4A 1.391(3) . ?
C1A C12A 1.514(3) . ?
C2 O4 1.376(2) . ?
C2 C3 1.410(3) . ?
C3 O5 1.360(3) . ?
C3 C4 1.383(3) . ?
C4 C4A 1.394(3) . ?
C4 H4 0.93 . ?
C4A O1 1.369(2) . ?
C6 O1 1.428(3) . ?
C6 C6A 1.508(3) . ?
C6 H6A 0.97 . ?
C6 H6B 0.97 . ?
C6A O2 1.436(3) . ?
C6A C12A 1.525(3) . ?
C6A H6A1 0.98 . ?
C7 C8 1.372(3) . ?
C7 C7A 1.394(3) . ?
C7 H7 0.93 . ?
C7A O2 1.351(3) . ?
C7A C11A 1.402(3) . ?
C8 O8 1.357(3) . ?
C8 C9 1.403(3) . ?
C9 C11 1.364(3) . ?
C9 H9 0.93 . ?
C11 C11A 1.410(3) . ?
C11 O7 1.414(2) . ?
C11A C12 1.463(3) . ?
C12 O6 1.215(3) . ?
C12 C12A 1.525(3) . ?
C12A O3 1.418(2) . ?
C18 O8 1.437(4) . ?
C18 H18A 0.96 . ?
C18 H18B 0.96 . ?
C18 H18C 0.96 . ?
C19 O4 1.423(5) . ?
C19 H19A 0.96 . ?
C19 H19B 0.96 . ?
C19 H19C 0.96 . ?
C20 O5 1.411(4) . ?
C20 H20A 0.96 . ?
C20 H20B 0.96 . ?
C20 H20C 0.96 . ?
C21 C26 1.383(3) . ?
C21 C22 1.388(3) . ?
C21 S1 1.749(2) . ?
C22 C23 1.378(3) . ?
C22 H22 0.93 . ?
C23 C24 1.391(4) . ?
C23 H23 0.93 . ?
C24 C25 1.395(3) . ?
C24 C27 1.509(3) . ?
C25 C26 1.383(3) . ?
C25 H25 0.93 . ?
C26 H26 0.93 . ?
C27 H27A 0.96 . ?
C27 H27B 0.96 . ?
C27 H27C 0.96 . ?
O3 H3 0.82 . ?
O7 S1 1.6040(15) . ?
O9 S1 1.427(2) . ?
O10 S1 1.426(2) . ?

loop_
_geom_hbond_atom_site_label_D
_geom_hbond_atom_site_label_H
_geom_hbond_atom_site_label_A
_geom_hbond_site_symmetry_A
_geom_hbond_distance_DH
_geom_hbond_distance_HA
_geom_hbond_distance_DA
_geom_hbond_angle_DHA
O3 H3 O6 . 0.82 2.24 2.655(3) 111
C19 H19A O1 1_554 0.96 2.54 3.284(4) 134.2
C26 H26 O10 . 0.93 2.53 2.906(3) 104.7

loop_
_geom_torsion_atom_site_label_1
_geom_torsion_atom_site_label_2
_geom_torsion_atom_site_label_3
_geom_torsion_atom_site_label_4
_geom_torsion
_geom_torsion_site_symmetry_1
_geom_torsion_site_symmetry_2
_geom_torsion_site_symmetry_3
_geom_torsion_site_symmetry_4
_geom_torsion_publ_flag
C2 C1 C1A C4A 1.4(3) . . . . ?
C2 C1 C1A C12A -173.67(19) . . . . ?
C1A C1 C2 O4 177.4(2) . . . . ?
C1A C1 C2 C3 0.3(3) . . . . ?
O4 C2 C3 O5 0.2(3) . . . . ?
C1 C2 C3 O5 177.3(2) . . . . ?
O4 C2 C3 C4 -179.2(2) . . . . ?
C1 C2 C3 C4 -2.1(3) . . . . ?
O5 C3 C4 C4A -177.2(2) . . . . ?
C2 C3 C4 C4A 2.2(4) . . . . ?
C1 C1A C4A O1 177.2(2) . . . . ?
C12A C1A C4A O1 -7.6(3) . . . . ?
C1 C1A C4A C4 -1.4(3) . . . . ?
C12A C1A C4A C4 173.8(2) . . . . ?
C3 C4 C4A O1 -179.1(2) . . . . ?
C3 C4 C4A C1A -0.4(3) . . . . ?
O1 C6 C6A O2 -61.2(2) . . . . ?
O1 C6 C6A C12A 60.1(3) . . . . ?
C8 C7 C7A O2 177.35(19) . . . . ?
C8 C7 C7A C11A -2.7(3) . . . . ?
C7A C7 C8 O8 -179.7(2) . . . . ?
C7A C7 C8 C9 0.8(3) . . . . ?
O8 C8 C9 C11 -177.96(19) . . . . ?
C7 C8 C9 C11 1.5(3) . . . . ?
C8 C9 C11 C11A -2.2(3) . . . . ?
C8 C9 C11 O7 175.73(19) . . . . ?
O2 C7A C11A C11 -178.02(18) . . . . ?
C7 C7A C11A C11 2.0(3) . . . . ?
O2 C7A C11A C12 0.0(3) . . . . ?
C7 C7A C11A C12 -179.95(18) . . . . ?
C9 C11 C11A C7A 0.5(3) . . . . ?
O7 C11 C11A C7A -177.44(16) . . . . ?
C9 C11 C11A C12 -177.44(18) . . . . ?
O7 C11 C11A C12 4.6(3) . . . . ?
C7A C11A C12 O6 164.6(2) . . . . ?
C11 C11A C12 O6 -17.6(3) . . . . ?
C7A C11A C12 C12A -15.7(2) . . . . ?
C11 C11A C12 C12A 162.13(17) . . . . ?
C4A C1A C12A O3 -89.8(2) . . . . ?
C1 C1A C12A O3 85.2(2) . . . . ?
C4A C1A C12A C6A 26.9(3) . . . . ?
C1 C1A C12A C6A -158.04(19) . . . . ?
C4A C1A C12A C12 147.68(19) . . . . ?
C1 C1A C12A C12 -37.3(3) . . . . ?
O2 C6A C12A O3 -173.06(17) . . . . ?
C6 C6A C12A O3 68.6(2) . . . . ?
O2 C6A C12A C1A 67.0(2) . . . . ?
C6 C6A C12A C1A -51.3(2) . . . . ?
O2 C6A C12A C12 -54.7(2) . . . . ?
C6 C6A C12A C12 -173.00(17) . . . . ?
O6 C12 C12A O3 -22.3(3) . . . . ?
C11A C12 C12A O3 158.00(16) . . . . ?
O6 C12 C12A C1A 101.1(2) . . . . ?
C11A C12 C12A C1A -78.6(2) . . . . ?
O6 C12 C12A C6A -138.4(2) . . . . ?
C11A C12 C12A C6A 41.9(2) . . . . ?
C26 C21 C22 C23 2.1(4) . . . . ?
S1 C21 C22 C23 -170.2(2) . . . . ?
C21 C22 C23 C24 1.7(4) . . . . ?
C22 C23 C24 C25 -4.4(4) . . . . ?
C22 C23 C24 C27 172.5(2) . . . . ?
C23 C24 C25 C26 3.5(3) . . . . ?
C27 C24 C25 C26 -173.4(2) . . . . ?
C22 C21 C26 C25 -3.0(3) . . . . ?
S1 C21 C26 C25 169.42(18) . . . . ?
C24 C25 C26 C21 0.1(3) . . . . ?
C1A C4A O1 C6 13.9(3) . . . . ?
C4 C4A O1 C6 -167.5(2) . . . . ?
C6A C6 O1 C4A -40.3(3) . . . . ?
C7 C7A O2 C6A 166.11(17) . . . . ?
C11A C7A O2 C6A -13.9(3) . . . . ?
C6 C6A O2 C7A 161.65(17) . . . . ?
C12A C6A O2 C7A 41.8(2) . . . . ?
C1 C2 O4 C19 100.8(3) . . . . ?
C3 C2 O4 C19 -82.2(3) . . . . ?
C4 C3 O5 C20 2.5(4) . . . . ?
C2 C3 O5 C20 -176.9(3) . . . . ?
C9 C11 O7 S1 77.87(19) . . . . ?
C11A C11 O7 S1 -104.07(18) . . . . ?
C7 C8 O8 C18 -4.0(4) . . . . ?
C9 C8 O8 C18 175.5(3) . . . . ?
C11 O7 S1 O10 -75.83(16) . . . . ?
C11 O7 S1 O9 54.60(17) . . . . ?
C11 O7 S1 C21 169.47(14) . . . . ?
C26 C21 S1 O10 7.2(2) . . . . ?
C22 C21 S1 O10 179.67(19) . . . . ?
C26 C21 S1 O9 -126.36(19) . . . . ?
C22 C21 S1 O9 46.2(2) . . . . ?
C26 C21 S1 O7 121.20(18) . . . . ?
C22 C21 S1 O7 -66.28(19) . . . . ?
C1 C2 C19 O4 -99.6(3) . . . . ?
C3 C4 C20 O5 1.19(18) . . . . ?

loop_
_cod_related_entry_id
_cod_related_entry_database
_cod_related_entry_code
1 ChemSpider 30653986
